data_7017312
loop_
_publ_author_name
'Pons-Balagu\'e, Alba'
'Ioanidis, Nicoleta'
'Wernsdorfer, Wolfgang'
'Yamaguchi, Akira'
'Sa\~nudo, E Carolina'

_publ_section_title
;
 Microwave assisted synthesis and magnetic properties of octanuclear and
 enneanuclear Ni(ii) complexes: an unprecedented coordination mode for the
 NO(2)(-) ligand.
;
_journal_issue 44
_journal_name_full 'Dalton transactions (Cambridge, England : 2003)'
_journal_page_first 11765
_journal_page_last 11769
_journal_paper_doi 10.1039/c1dt10993f
_journal_volume 40
_journal_year 2011
_chemical_formula_moiety 'C106 H144 N8 Ni8 O34, 4(C2 H3 N), 2(H2 O)'
_chemical_formula_sum 'C114 H160 N12 Ni8 O36'
_chemical_formula_weight 2731.99
_chemical_name_systematic
;
?
;
_space_group_IT_number 14
_symmetry_cell_setting monoclinic
_symmetry_space_group_name_Hall '-P 2ybc'
_symmetry_space_group_name_H-M 'P 1 21/c 1'
_atom_sites_solution_hydrogens geom
_atom_sites_solution_primary direct
_atom_sites_solution_secondary difmap
_audit_creation_method SHELXL-97
_cell_angle_alpha 90.00
_cell_angle_beta 103.52(3)
_cell_angle_gamma 90.00
_cell_formula_units_Z 2
_cell_length_a 16.345(3)
_cell_length_b 24.453(5)
_cell_length_c 17.148(3)
_cell_measurement_reflns_used 1331
_cell_measurement_temperature 100.0(1)
_cell_measurement_theta_max 16.842
_cell_measurement_theta_min 2.443
_cell_volume 6664(2)
_computing_cell_refinement 'BRUKER APEX2'
_computing_data_collection 'BRUKER APEX2'
_computing_structure_refinement 'SHELXL-97 (Sheldrick, 1997)'
_computing_structure_solution 'SHELXS-97 (Sheldrick, 1990)'
_diffrn_ambient_temperature 100(2)
_diffrn_measured_fraction_theta_full 0.996
_diffrn_measured_fraction_theta_max 0.996
_diffrn_measurement_device_type 'Bruker X8 KappaAPEXII'
_diffrn_measurement_method 'omega and phi scans'
_diffrn_radiation_monochromator graphite
_diffrn_radiation_source 'fine-focus sealed tube'
_diffrn_radiation_type MoK\a
_diffrn_radiation_wavelength 0.71073
_diffrn_reflns_av_R_equivalents 0.0000
_diffrn_reflns_av_sigmaI/netI 0.1284
_diffrn_reflns_limit_h_max 15
_diffrn_reflns_limit_h_min -16
_diffrn_reflns_limit_k_max 24
_diffrn_reflns_limit_k_min 0
_diffrn_reflns_limit_l_max 17
_diffrn_reflns_limit_l_min 0
_diffrn_reflns_number 6940
_diffrn_reflns_theta_full 20.81
_diffrn_reflns_theta_max 20.81
_diffrn_reflns_theta_min 1.28
_exptl_absorpt_coefficient_mu 1.172
_exptl_absorpt_correction_T_max 0.921
_exptl_absorpt_correction_T_min 0.869
_exptl_absorpt_correction_type numerical
_exptl_crystal_colour green
_exptl_crystal_density_diffrn 1.361
_exptl_crystal_density_method 'not measured'
_exptl_crystal_description plate
_exptl_crystal_F_000 2644
_exptl_crystal_size_max 0.12
_exptl_crystal_size_mid 0.10
_exptl_crystal_size_min 0.07
_refine_diff_density_max 1.490
_refine_diff_density_min -0.471
_refine_diff_density_rms 0.124
_refine_ls_extinction_method none
_refine_ls_goodness_of_fit_ref 1.024
_refine_ls_hydrogen_treatment constr
_refine_ls_matrix_type full
_refine_ls_number_parameters 758
_refine_ls_number_reflns 6940
_refine_ls_number_restraints 1
_refine_ls_restrained_S_all 1.024
_refine_ls_R_factor_all 0.1609
_refine_ls_R_factor_gt 0.0833
_refine_ls_shift/su_max 0.000
_refine_ls_shift/su_mean 0.000
_refine_ls_structure_factor_coef Fsqd
_refine_ls_weighting_details 'calc w=1/[\s^2^(Fo^2^)+(0.1251P)^2^+33.6741P] where P=(Fo^2^+2Fc^2^)/3'
_refine_ls_weighting_scheme calc
_refine_ls_wR_factor_gt 0.2047
_refine_ls_wR_factor_ref 0.2594
_reflns_number_gt 3780
_reflns_number_total 6940
_reflns_threshold_expression >2sigma(I)
_cod_data_source_file c1dt10993f.txt
_cod_data_source_block ap1140new
_cod_original_sg_symbol_H-M P2(1)/c
_cod_database_code 7017312

loop_
_symmetry_equiv_pos_as_xyz
'x, y, z'
'-x, y+1/2, -z+1/2'
'-x, -y, -z'
'x, -y-1/2, z-1/2'

loop_
_atom_site_label
_atom_site_type_symbol
_atom_site_fract_x
_atom_site_fract_y
_atom_site_fract_z
_atom_site_U_iso_or_equiv
_atom_site_adp_type
_atom_site_occupancy
_atom_site_symmetry_multiplicity
_atom_site_calc_flag
_atom_site_refinement_flags
Ni1 Ni 0.34912(11) 0.03388(7) 0.56135(10) 0.0364(6) Uani 1 1 d .
Ni2 Ni 0.34039(12) 0.07856(7) 0.72379(11) 0.0408(6) Uani 1 1 d .
Ni3 Ni 0.30046(12) 0.16789(7) 0.60494(11) 0.0444(6) Uani 1 1 d .
Ni4 Ni 0.44938(11) 0.02015(7) 0.41803(10) 0.0377(6) Uani 1 1 d .
O1 O 0.4287(5) -0.0132(3) 0.5201(5) 0.033(2) Uani 1 1 d .
O2 O 0.2759(5) 0.0871(3) 0.6061(5) 0.038(2) Uani 1 1 d .
O3 O 0.4323(6) 0.0500(3) 0.6717(5) 0.032(2) Uani 1 1 d .
O4 O 0.3898(7) 0.1520(3) 0.7086(5) 0.043(3) Uani 1 1 d .
O5 O 0.3296(6) 0.2505(4) 0.5977(6) 0.051(3) Uani 1 1 d .
O6 O 0.2194(6) 0.1852(4) 0.6766(6) 0.052(3) Uani 1 1 d .
O7 O 0.2445(6) 0.1147(4) 0.7617(5) 0.044(3) Uani 1 1 d .
O8 O 0.1465(7) 0.0935(5) 0.8490(7) 0.071(3) Uani 1 1 d .
H8A H 0.1854 0.0890 0.8269 0.107 Uiso 1 1 calc R
O9 O 0.3250(7) 0.0285(4) 0.3607(6) 0.046(3) Uani 1 1 d .
O10 O 0.2581(6) 0.0215(3) 0.4578(6) 0.042(2) Uani 1 1 d .
O11 O 0.1059(7) 0.0058(5) 0.4284(7) 0.073(3) Uani 1 1 d .
O12 O 0.2490(7) -0.0575(4) 0.8306(6) 0.067(3) Uani 1 1 d .
H12A H 0.2645 -0.0303 0.8100 0.100 Uiso 1 1 calc R
O13 O 0.3032(6) -0.0304(4) 0.6112(6) 0.044(3) Uani 1 1 d .
O14 O 0.2959(6) 0.0009(4) 0.7312(6) 0.050(3) Uani 1 1 d .
O16 O 0.4476(6) -0.0559(4) 0.3677(6) 0.041(3) Uani 1 1 d .
C1 C 0.2901(8) -0.0378(6) 0.6797(11) 0.040(4) Uani 1 1 d .
C2 C 0.2644(9) -0.0924(6) 0.7029(10) 0.050(4) Uani 1 1 d .
C3 C 0.2443(10) -0.1013(7) 0.7795(11) 0.060(5) Uani 1 1 d .
C4 C 0.2168(11) -0.1518(7) 0.8019(11) 0.068(5) Uani 1 1 d .
C5 C 0.2129(14) -0.1946(7) 0.7478(13) 0.096(7) Uani 1 1 d .
H5A H 0.1969 -0.2292 0.7613 0.116 Uiso 1 1 calc R
C6 C 0.2321(13) -0.1868(8) 0.6748(13) 0.090(6) Uani 1 1 d .
H6A H 0.2267 -0.2161 0.6393 0.107 Uiso 1 1 calc R
C7 C 0.2588(11) -0.1378(7) 0.6527(11) 0.062(5) Uani 1 1 d .
C8 C 0.2801(12) -0.1369(7) 0.5720(11) 0.085(6) Uani 1 1 d .
H8B H 0.2717 -0.1726 0.5484 0.128 Uiso 1 1 calc R
H8C H 0.3379 -0.1263 0.5784 0.128 Uiso 1 1 calc R
H8D H 0.2445 -0.1111 0.5378 0.128 Uiso 1 1 calc R
C9 C 0.1946(14) -0.1549(8) 0.8835(10) 0.086(7) Uani 1 1 d .
H9A H 0.1634 -0.1217 0.8900 0.104 Uiso 1 1 calc R
C10 C 0.1416(16) -0.2016(11) 0.8900(13) 0.155(12) Uani 1 1 d .
H10A H 0.1281 -0.2012 0.9415 0.232 Uiso 1 1 calc R
H10B H 0.1710 -0.2348 0.8842 0.232 Uiso 1 1 calc R
H10C H 0.0907 -0.1996 0.8486 0.232 Uiso 1 1 calc R
C11 C 0.2744(15) -0.1549(13) 0.9472(15) 0.169(13) Uani 1 1 d .
H11A H 0.2615 -0.1554 0.9989 0.254 Uiso 1 1 calc R
H11B H 0.3062 -0.1226 0.9422 0.254 Uiso 1 1 calc R
H11C H 0.3069 -0.1867 0.9413 0.254 Uiso 1 1 calc R
C12 C 0.2586(11) 0.0271(6) 0.3829(9) 0.046(4) Uani 1 1 d .
C13 C 0.1768(10) 0.0347(6) 0.3283(8) 0.045(4) Uani 1 1 d .
C14 C 0.1018(11) 0.0246(6) 0.3544(11) 0.057(5) Uani 1 1 d .
C15 C 0.0220(12) 0.0347(7) 0.3071(12) 0.066(5) Uani 1 1 d .
C16 C 0.0210(13) 0.0547(8) 0.2294(13) 0.089(6) Uani 1 1 d .
H16B H -0.0315 0.0614 0.1956 0.106 Uiso 1 1 calc R
C17 C 0.0898(13) 0.0650(8) 0.1995(11) 0.081(6) Uani 1 1 d .
H17A H 0.0841 0.0778 0.1474 0.097 Uiso 1 1 calc R
C18 C 0.1695(12) 0.0559(6) 0.2502(10) 0.059(5) Uani 1 1 d .
C19 C 0.2431(10) 0.0730(7) 0.2180(9) 0.064(5) Uani 1 1 d .
H19A H 0.2236 0.0854 0.1637 0.095 Uiso 1 1 calc R
H19B H 0.2803 0.0424 0.2193 0.095 Uiso 1 1 calc R
H19C H 0.2727 0.1020 0.2504 0.095 Uiso 1 1 calc R
C20 C -0.0606(12) 0.0282(10) 0.3368(13) 0.099(7) Uani 1 1 d .
H20A H -0.1076 0.0368 0.2915 0.119 Uiso 1 1 calc R
C21 C -0.0717(13) -0.0303(10) 0.3610(13) 0.115(8) Uani 1 1 d .
H21A H -0.1233 -0.0336 0.3782 0.172 Uiso 1 1 calc R
H21B H -0.0253 -0.0405 0.4042 0.172 Uiso 1 1 calc R
H21C H -0.0734 -0.0540 0.3161 0.172 Uiso 1 1 calc R
C22 C -0.0612(12) 0.0699(11) 0.4015(13) 0.126(9) Uani 1 1 d .
H22A H -0.1123 0.0665 0.4195 0.189 Uiso 1 1 calc R
H22B H -0.0578 0.1060 0.3804 0.189 Uiso 1 1 calc R
H22C H -0.0139 0.0638 0.4457 0.189 Uiso 1 1 calc R
C23 C 0.5038(10) 0.0716(5) 0.6740(8) 0.031(3) Uani 1 1 d .
C24 C 0.5328(11) 0.1197(6) 0.7292(8) 0.041(4) Uani 1 1 d .
C25 C 0.6176(11) 0.1258(7) 0.7684(11) 0.062(5) Uani 1 1 d .
C26 C 0.6432(13) 0.1720(9) 0.8143(11) 0.079(6) Uani 1 1 d .
H26A H 0.6991 0.1762 0.8415 0.095 Uiso 1 1 calc R
C27 C 0.5846(15) 0.2114(8) 0.8191(10) 0.071(6) Uani 1 1 d .
H27A H 0.6034 0.2430 0.8481 0.085 Uiso 1 1 calc R
C28 C 0.4998(13) 0.2073(6) 0.7840(9) 0.054(5) Uani 1 1 d .
C29 C 0.4719(12) 0.1594(6) 0.7393(8) 0.046(4) Uani 1 1 d .
C30 C 0.6812(10) 0.0809(7) 0.7675(12) 0.085(6) Uani 1 1 d .
H30A H 0.7355 0.0923 0.7978 0.128 Uiso 1 1 calc R
H30B H 0.6838 0.0735 0.7132 0.128 Uiso 1 1 calc R
H30C H 0.6644 0.0483 0.7910 0.128 Uiso 1 1 calc R
C31 C 0.4343(12) 0.2498(6) 0.7945(10) 0.065(5) Uani 1 1 d .
H31A H 0.3922 0.2521 0.7435 0.078 Uiso 1 1 calc R
C32 C 0.3886(13) 0.2299(7) 0.8586(11) 0.086(6) Uani 1 1 d .
H32A H 0.3466 0.2561 0.8640 0.129 Uiso 1 1 calc R
H32B H 0.4286 0.2259 0.9090 0.129 Uiso 1 1 calc R
H32C H 0.3623 0.1953 0.8425 0.129 Uiso 1 1 calc R
C33 C 0.2048(10) 0.1598(6) 0.7344(9) 0.042(4) Uani 1 1 d .
C34 C 0.1384(6) 0.1778(5) 0.7769(6) 0.050(4) Uani 1 1 d G
C35 C 0.1004(8) 0.2286(4) 0.7598(6) 0.063(5) Uani 1 1 d G
C36 C 0.0338(8) 0.2434(5) 0.7932(8) 0.077(6) Uani 1 1 d G
H36A H 0.0084 0.2774 0.7818 0.093 Uiso 1 1 calc R
C37 C 0.0053(6) 0.2073(7) 0.8436(7) 0.086(7) Uani 1 1 d G
H37A H -0.0392 0.2172 0.8660 0.103 Uiso 1 1 calc R
C38 C 0.0433(8) 0.1565(6) 0.8607(7) 0.078(6) Uani 1 1 d G
C39 C 0.1099(8) 0.1417(4) 0.8273(7) 0.061(5) Uani 1 1 d G
C40 C 0.1306(11) 0.2725(7) 0.7093(10) 0.081(6) Uani 1 1 d .
H40A H 0.1762 0.2583 0.6888 0.122 Uiso 1 1 calc R
H40B H 0.1495 0.3040 0.7420 0.122 Uiso 1 1 calc R
H40C H 0.0851 0.2828 0.6654 0.122 Uiso 1 1 calc R
C41 C 0.2840(12) 0.2750(7) 0.5256(12) 0.077(6) Uani 1 1 d .
H41A H 0.3146 0.2651 0.4849 0.092 Uiso 1 1 calc R
C42 C 0.2846(13) 0.3362(6) 0.5278(10) 0.087(6) Uani 1 1 d .
H42A H 0.3416 0.3490 0.5433 0.130 Uiso 1 1 calc R
H42B H 0.2541 0.3487 0.5660 0.130 Uiso 1 1 calc R
H42C H 0.2584 0.3502 0.4756 0.130 Uiso 1 1 calc R
C43 C 0.2014(12) 0.2474(7) 0.5006(11) 0.072(5) Uani 1 1 d .
H43A H 0.1750 0.2590 0.4465 0.087 Uiso 1 1 calc R
H43B H 0.1660 0.2596 0.5353 0.087 Uiso 1 1 calc R
C44 C 0.1227(11) 0.1638(8) 0.5062(12) 0.095(7) Uani 1 1 d .
H44A H 0.0815 0.1733 0.4584 0.142 Uiso 1 1 calc R
H44B H 0.1060 0.1784 0.5521 0.142 Uiso 1 1 calc R
H44C H 0.1271 0.1247 0.5107 0.142 Uiso 1 1 calc R
C45 C 0.2224(12) 0.1672(7) 0.4282(10) 0.083(6) Uani 1 1 d .
H45A H 0.1769 0.1766 0.3839 0.125 Uiso 1 1 calc R
H45B H 0.2293 0.1282 0.4307 0.125 Uiso 1 1 calc R
H45C H 0.2734 0.1839 0.4212 0.125 Uiso 1 1 calc R
C46 C 0.4562(10) 0.0823(6) 0.8983(10) 0.043(4) Uani 1 1 d .
C47 C 0.5202(11) 0.0965(7) 0.9698(10) 0.076(5) Uani 1 1 d .
H47A H 0.5394 0.0639 0.9998 0.114 Uiso 1 1 calc R
H47B H 0.4966 0.1211 1.0024 0.114 Uiso 1 1 calc R
H47C H 0.5667 0.1139 0.9545 0.114 Uiso 1 1 calc R
C48 C 0.4953(9) 0.0657(5) 0.2602(9) 0.041(4) Uani 1 1 d .
C49 C 0.5188(10) 0.0759(7) 0.1840(8) 0.063(5) Uani 1 1 d .
H49A H 0.5670 0.0542 0.1815 0.095 Uiso 1 1 calc R
H49B H 0.5321 0.1139 0.1803 0.095 Uiso 1 1 calc R
H49C H 0.4727 0.0664 0.1402 0.095 Uiso 1 1 calc R
C52 C -0.047(3) 0.0754(17) 0.8773(19) 0.31(3) Uani 1 1 d .
H52A H -0.0611 0.0500 0.9146 0.469 Uiso 1 1 calc R
H52B H -0.0239 0.0558 0.8387 0.469 Uiso 1 1 calc R
H52C H -0.0962 0.0949 0.8502 0.469 Uiso 1 1 calc R
C53 C -0.018(2) 0.1405(12) 0.9875(16) 0.24(2) Uani 1 1 d D
H53A H -0.0302 0.1123 1.0222 0.365 Uiso 1 1 calc R
H53B H -0.0689 0.1601 0.9642 0.365 Uiso 1 1 calc R
H53C H 0.0225 0.1654 1.0180 0.365 Uiso 1 1 calc R
C54 C 0.4700(14) 0.3063(7) 0.8135(12) 0.109(8) Uani 1 1 d .
H54A H 0.4967 0.3180 0.7720 0.164 Uiso 1 1 calc R
H54B H 0.5106 0.3058 0.8639 0.164 Uiso 1 1 calc R
H54C H 0.4254 0.3313 0.8165 0.164 Uiso 1 1 calc R
N1 N 0.2040(8) 0.1866(5) 0.5022(7) 0.054(4) Uani 1 1 d .
N2 N 0.4089(9) 0.0726(5) 0.8402(8) 0.048(3) Uani 1 1 d .
N3 N 0.4777(8) 0.0559(4) 0.3190(7) 0.041(3) Uani 1 1 d .
C4S C 0.5416(14) 0.2456(10) 0.5896(12) 0.076(6) Uani 1 1 d .
O2N O 0.3905(6) 0.1528(4) 0.5365(5) 0.044(3) Uani 1 1 d .
O1N O 0.4437(6) 0.0997(3) 0.4652(5) 0.042(3) Uani 1 1 d .
N10 N 0.3982(7) 0.1041(5) 0.5143(7) 0.039(3) Uani 1 1 d .
N2S N 0.6371(13) 0.9801(7) 0.9672(11) 0.092(6) Uani 1 1 d .
C3S C 0.5951(13) 0.2010(7) 0.5799(12) 0.093(7) Uani 1 1 d .
H3S1 H 0.5942 0.1967 0.5240 0.139 Uiso 1 1 calc R
H3S2 H 0.5755 0.1681 0.5998 0.139 Uiso 1 1 calc R
H3S3 H 0.6516 0.2085 0.6092 0.139 Uiso 1 1 calc R
N3S N 0.4991(12) 0.2801(7) 0.5963(10) 0.093(6) Uani 1 1 d .
C2S C 0.7948(13) 1.0037(8) 1.0079(12) 0.095(7) Uani 1 1 d .
H2S1 H 0.8005 1.0379 1.0361 0.142 Uiso 1 1 calc R
H2S2 H 0.8176 1.0070 0.9614 0.142 Uiso 1 1 calc R
H2S3 H 0.8248 0.9758 1.0426 0.142 Uiso 1 1 calc R
C1S C 0.7084(16) 0.9894(8) 0.9839(12) 0.074(6) Uani 1 1 d .
C51 C 0.0170(15) 0.1148(9) 0.9211(19) 0.143(12) Uani 1 1 d D
H51A H 0.0672 0.0939 0.9468 0.172 Uiso 1 1 calc R
O2S O 0.127(3) 0.6432(10) 0.8560(14) 0.45(3) Uani 1 1 d .

loop_
_atom_site_aniso_label
_atom_site_aniso_U_11
_atom_site_aniso_U_22
_atom_site_aniso_U_33
_atom_site_aniso_U_23
_atom_site_aniso_U_13
_atom_site_aniso_U_12
Ni1 0.0367(12) 0.0440(11) 0.0313(12) -0.0032(9) 0.0134(9) -0.0016(9)
Ni2 0.0502(14) 0.0446(12) 0.0321(12) -0.0029(9) 0.0185(10) 0.0011(10)
Ni3 0.0533(14) 0.0462(12) 0.0377(13) -0.0021(9) 0.0185(10) 0.0055(10)
Ni4 0.0395(12) 0.0456(12) 0.0317(12) 0.0044(9) 0.0158(10) 0.0035(9)
O1 0.031(6) 0.037(5) 0.034(6) 0.000(4) 0.016(5) 0.003(4)
O2 0.048(6) 0.048(6) 0.021(5) -0.001(4) 0.015(5) 0.005(5)
O3 0.042(7) 0.035(5) 0.022(6) -0.006(4) 0.015(5) -0.001(5)
O4 0.053(8) 0.044(6) 0.037(6) -0.003(5) 0.023(6) -0.003(5)
O5 0.068(8) 0.043(6) 0.044(7) 0.012(5) 0.018(6) 0.008(5)
O6 0.073(8) 0.049(6) 0.042(7) -0.002(5) 0.032(6) 0.010(5)
O7 0.046(7) 0.058(7) 0.036(6) 0.003(5) 0.024(5) 0.007(5)
O8 0.072(9) 0.078(8) 0.077(9) -0.005(7) 0.045(7) -0.009(7)
O9 0.044(7) 0.053(6) 0.042(7) 0.006(5) 0.013(6) 0.014(5)
O10 0.043(7) 0.041(6) 0.042(7) -0.002(5) 0.012(5) -0.004(5)
O11 0.056(8) 0.112(10) 0.054(8) 0.000(7) 0.017(7) -0.013(7)
O12 0.087(9) 0.066(8) 0.057(8) 0.006(6) 0.035(7) -0.015(6)
O13 0.054(7) 0.047(6) 0.034(7) -0.005(5) 0.020(6) -0.006(5)
O14 0.075(8) 0.035(6) 0.048(7) -0.007(5) 0.033(6) -0.013(5)
O16 0.036(6) 0.051(6) 0.043(7) 0.007(5) 0.021(6) -0.001(5)
C1 0.026(9) 0.033(10) 0.064(13) 0.006(9) 0.015(9) -0.001(7)
C2 0.049(11) 0.052(11) 0.056(12) -0.017(9) 0.026(9) -0.011(8)
C3 0.050(12) 0.067(13) 0.069(14) -0.008(11) 0.030(10) -0.009(9)
C4 0.079(14) 0.057(12) 0.075(14) 0.022(11) 0.034(11) -0.024(10)
C5 0.16(2) 0.042(12) 0.090(17) -0.021(12) 0.030(16) -0.034(12)
C6 0.118(19) 0.073(15) 0.081(17) -0.005(12) 0.032(14) -0.010(12)
C7 0.070(13) 0.055(12) 0.065(13) 0.016(10) 0.027(11) -0.004(9)
C8 0.121(18) 0.057(12) 0.086(15) -0.011(10) 0.039(14) -0.033(11)
C9 0.123(19) 0.081(14) 0.049(13) 0.029(10) 0.008(13) -0.031(13)
C10 0.19(3) 0.22(3) 0.079(18) -0.013(17) 0.065(18) -0.12(2)
C11 0.08(2) 0.32(4) 0.11(2) 0.05(2) 0.033(18) 0.02(2)
C12 0.056(13) 0.054(10) 0.027(11) -0.002(8) 0.004(10) 0.005(9)
C13 0.047(12) 0.067(11) 0.017(9) 0.000(8) 0.001(9) 0.002(8)
C14 0.044(13) 0.063(11) 0.065(14) -0.004(9) 0.014(11) -0.002(9)
C15 0.052(14) 0.085(13) 0.059(14) -0.011(10) 0.008(11) -0.007(10)
C16 0.057(15) 0.117(17) 0.085(18) -0.003(13) 0.001(13) 0.022(12)
C17 0.056(14) 0.129(17) 0.051(13) -0.001(11) -0.001(12) 0.033(12)
C18 0.076(15) 0.051(10) 0.053(12) 0.014(8) 0.019(11) -0.002(9)
C19 0.077(14) 0.078(12) 0.034(10) 0.001(9) 0.010(10) 0.014(10)
C20 0.039(13) 0.16(2) 0.093(18) -0.007(16) 0.014(12) 0.008(13)
C21 0.070(16) 0.15(2) 0.12(2) 0.013(17) 0.020(15) -0.038(15)
C22 0.060(15) 0.22(3) 0.100(19) -0.052(19) 0.031(14) 0.010(16)
C23 0.035(10) 0.034(9) 0.021(9) 0.012(7) 0.002(8) -0.007(8)
C24 0.057(12) 0.047(10) 0.022(9) 0.004(7) 0.012(9) -0.004(9)
C25 0.054(13) 0.057(12) 0.073(13) -0.004(10) 0.011(11) -0.006(10)
C26 0.087(16) 0.082(15) 0.064(14) -0.009(12) 0.009(12) -0.001(14)
C27 0.100(18) 0.069(14) 0.040(12) -0.024(9) 0.008(12) -0.050(13)
C28 0.100(16) 0.031(10) 0.029(10) -0.010(8) 0.007(10) -0.023(10)
C29 0.072(14) 0.055(11) 0.019(9) 0.013(8) 0.026(9) -0.007(11)
C30 0.050(12) 0.065(12) 0.125(18) -0.009(11) -0.012(12) -0.010(10)
C31 0.107(16) 0.044(11) 0.050(12) -0.012(8) 0.033(11) 0.001(10)
C32 0.129(18) 0.063(12) 0.077(14) -0.015(10) 0.046(14) 0.005(11)
C33 0.046(11) 0.041(10) 0.039(11) -0.015(8) 0.011(9) 0.001(8)
C34 0.042(11) 0.059(11) 0.047(11) -0.007(9) 0.006(9) 0.007(9)
C35 0.075(14) 0.069(13) 0.040(11) -0.006(9) 0.006(10) 0.007(10)
C36 0.065(14) 0.124(17) 0.044(12) -0.010(11) 0.016(10) 0.024(12)
C37 0.044(12) 0.14(2) 0.076(16) -0.053(14) 0.026(12) 0.004(13)
C38 0.059(14) 0.113(17) 0.079(15) -0.022(12) 0.050(12) -0.024(12)
C39 0.047(12) 0.076(14) 0.065(13) -0.003(11) 0.025(10) -0.005(10)
C40 0.094(15) 0.074(13) 0.081(14) -0.002(11) 0.035(12) 0.049(11)
C41 0.083(16) 0.054(13) 0.099(17) 0.007(11) 0.032(13) 0.010(11)
C42 0.134(19) 0.043(12) 0.075(14) 0.006(9) 0.009(13) 0.021(10)
C43 0.083(16) 0.059(13) 0.076(14) -0.014(10) 0.020(12) 0.011(11)
C44 0.060(14) 0.122(17) 0.095(17) 0.022(13) 0.005(12) -0.022(12)
C45 0.114(18) 0.066(12) 0.062(13) 0.009(10) 0.001(12) 0.028(11)
C46 0.050(12) 0.058(10) 0.025(10) 0.008(9) 0.018(9) 0.012(9)
C47 0.079(14) 0.094(14) 0.047(12) -0.011(10) -0.002(11) -0.011(11)
C48 0.051(11) 0.036(9) 0.036(11) 0.003(8) 0.008(9) 0.009(7)
C49 0.066(12) 0.098(13) 0.025(10) 0.008(9) 0.010(9) -0.004(10)
C52 0.41(6) 0.40(6) 0.15(3) -0.07(3) 0.11(4) -0.31(6)
C53 0.43(6) 0.22(4) 0.13(3) -0.04(2) 0.15(4) -0.15(4)
C54 0.16(2) 0.047(12) 0.125(19) -0.036(11) 0.041(17) -0.018(12)
N1 0.068(11) 0.059(10) 0.040(9) 0.005(7) 0.024(8) 0.008(7)
N2 0.061(10) 0.054(8) 0.034(9) 0.005(7) 0.020(8) 0.011(7)
N3 0.054(9) 0.045(8) 0.027(8) 0.009(6) 0.016(7) 0.008(6)
C4S 0.076(17) 0.092(18) 0.066(14) 0.015(13) 0.027(12) -0.023(13)
O2N 0.064(7) 0.034(6) 0.041(6) -0.004(5) 0.030(6) 0.003(5)
O1N 0.051(7) 0.053(6) 0.029(6) -0.003(5) 0.021(6) 0.011(5)
N10 0.035(8) 0.061(9) 0.021(7) 0.001(6) 0.007(6) 0.012(6)
N2S 0.114(16) 0.089(12) 0.074(13) 0.003(9) 0.024(13) 0.008(13)
C3S 0.098(17) 0.068(14) 0.111(18) 0.008(12) 0.022(14) 0.005(12)
N3S 0.101(16) 0.099(14) 0.078(13) -0.018(10) 0.017(11) 0.018(11)
C2S 0.072(16) 0.128(18) 0.090(17) 0.014(13) 0.031(14) -0.007(13)
C1S 0.098(19) 0.088(15) 0.048(14) 0.006(10) 0.042(15) 0.012(15)
C51 0.084(18) 0.121(19) 0.28(4) -0.01(2) 0.14(2) -0.006(14)
O2S 0.82(8) 0.19(2) 0.18(2) -0.018(18) -0.19(3) 0.28(4)

loop_
_atom_type_symbol
_atom_type_description
_atom_type_scat_dispersion_real
_atom_type_scat_dispersion_imag
_atom_type_scat_source
C C 0.0033 0.0016 'International Tables Vol C Tables 4.2.6.8 and 6.1.1.4'
H H 0.0000 0.0000 'International Tables Vol C Tables 4.2.6.8 and 6.1.1.4'
N N 0.0061 0.0033 'International Tables Vol C Tables 4.2.6.8 and 6.1.1.4'
O O 0.0106 0.0060 'International Tables Vol C Tables 4.2.6.8 and 6.1.1.4'
Ni Ni 0.3393 1.1124 'International Tables Vol C Tables 4.2.6.8 and 6.1.1.4'

loop_
_geom_angle_atom_site_label_1
_geom_angle_atom_site_label_2
_geom_angle_atom_site_label_3
_geom_angle
_geom_angle_site_symmetry_1
_geom_angle_site_symmetry_3
O1 Ni1 O13 92.2(4) . .
O1 Ni1 O2 174.9(4) . .
O13 Ni1 O2 91.7(4) . .
O1 Ni1 O10 90.5(4) . .
O13 Ni1 O10 89.2(4) . .
O2 Ni1 O10 92.9(3) . .
O1 Ni1 O3 95.2(3) . .
O13 Ni1 O3 89.5(4) . .
O2 Ni1 O3 81.6(3) . .
O10 Ni1 O3 174.2(4) . .
O1 Ni1 N10 89.8(4) . .
O13 Ni1 N10 177.0(4) . .
O2 Ni1 N10 86.2(4) . .
O10 Ni1 N10 93.0(4) . .
O3 Ni1 N10 88.2(4) . .
O4 Ni2 O7 90.9(4) . .
O4 Ni2 O3 83.7(4) . .
O7 Ni2 O3 171.5(4) . .
O4 Ni2 O14 174.5(4) . .
O7 Ni2 O14 94.1(4) . .
O3 Ni2 O14 91.1(4) . .
O4 Ni2 N2 92.6(4) . .
O7 Ni2 N2 90.3(4) . .
O3 Ni2 N2 96.4(4) . .
O14 Ni2 N2 89.7(4) . .
O4 Ni2 O2 84.9(4) . .
O7 Ni2 O2 90.8(4) . .
O3 Ni2 O2 82.3(3) . .
O14 Ni2 O2 92.7(4) . .
N2 Ni2 O2 177.3(4) . .
O4 Ni2 Ni3 44.0(3) . .
O7 Ni2 Ni3 80.6(3) . .
O3 Ni2 Ni3 91.0(2) . .
O14 Ni2 Ni3 134.7(3) . .
N2 Ni2 Ni3 134.9(3) . .
O2 Ni2 Ni3 43.0(2) . .
O2 Ni3 O6 92.2(4) . .
O2 Ni3 O4 84.8(3) . .
O6 Ni3 O4 87.0(4) . .
O2 Ni3 O5 176.3(4) . .
O6 Ni3 O5 91.4(4) . .
O4 Ni3 O5 96.2(4) . .
O2 Ni3 O2N 90.0(3) . .
O6 Ni3 O2N 176.2(4) . .
O4 Ni3 O2N 90.1(4) . .
O5 Ni3 O2N 86.4(4) . .
O2 Ni3 N1 96.3(4) . .
O6 Ni3 N1 89.7(4) . .
O4 Ni3 N1 176.6(4) . .
O5 Ni3 N1 82.9(5) . .
O2N Ni3 N1 93.2(4) . .
O2 Ni3 Ni2 44.0(2) . .
O6 Ni3 Ni2 78.9(3) . .
O4 Ni3 Ni2 42.8(3) . .
O5 Ni3 Ni2 137.8(3) . .
O2N Ni3 Ni2 100.6(3) . .
N1 Ni3 Ni2 137.2(4) . .
O1 Ni4 O1 81.8(3) . 3_656
O1 Ni4 O16 90.6(3) . .
O1 Ni4 O16 93.4(3) 3_656 .
O1 Ni4 O9 96.2(4) . .
O1 Ni4 O9 177.2(4) 3_656 .
O16 Ni4 O9 88.5(4) . .
O1 Ni4 N3 176.2(4) . .
O1 Ni4 N3 94.8(4) 3_656 .
O16 Ni4 N3 91.2(4) . .
O9 Ni4 N3 87.2(4) . .
O1 Ni4 O1N 90.5(3) . .
O1 Ni4 O1N 90.2(3) 3_656 .
O16 Ni4 O1N 176.4(4) . .
O9 Ni4 O1N 88.0(4) . .
N3 Ni4 O1N 87.9(4) . .
Ni1 O1 Ni4 109.2(4) . .
Ni1 O1 Ni4 120.4(4) . 3_656
Ni4 O1 Ni4 98.2(3) . 3_656
Ni3 O2 Ni1 119.1(4) . .
Ni3 O2 Ni2 93.0(3) . .
Ni1 O2 Ni2 95.4(4) . .
C23 O3 Ni2 127.4(9) . .
C23 O3 Ni1 120.2(8) . .
Ni2 O3 Ni1 94.1(4) . .
C29 O4 Ni2 117.9(8) . .
C29 O4 Ni3 139.4(8) . .
Ni2 O4 Ni3 93.2(4) . .
C41 O5 Ni3 112.3(9) . .
C33 O6 Ni3 130.4(10) . .
C33 O7 Ni2 127.3(9) . .
C39 O8 H8A 109.5 . .
C12 O9 Ni4 134.0(10) . .
C12 O10 Ni1 132.2(10) . .
C3 O12 H12A 109.5 . .
C1 O13 Ni1 132.1(9) . .
C1 O14 Ni2 127.7(9) . .
C23 O16 Ni4 125.0(8) 3_656 .
O13 C1 O14 122.5(12) . .
O13 C1 C2 120.1(14) . .
O14 C1 C2 117.4(14) . .
C7 C2 C3 116.5(14) . .
C7 C2 C1 122.3(15) . .
C3 C2 C1 121.2(14) . .
O12 C3 C4 119.1(15) . .
O12 C3 C2 118.2(14) . .
C4 C3 C2 122.6(15) . .
C5 C4 C3 116.7(16) . .
C5 C4 C9 126.2(16) . .
C3 C4 C9 117.1(16) . .
C6 C5 C4 121.3(17) . .
C6 C5 H5A 119.3 . .
C4 C5 H5A 119.3 . .
C7 C6 C5 122.2(18) . .
C7 C6 H6A 118.9 . .
C5 C6 H6A 118.9 . .
C6 C7 C2 120.6(16) . .
C6 C7 C8 115.3(17) . .
C2 C7 C8 124.1(14) . .
C7 C8 H8B 109.5 . .
C7 C8 H8C 109.5 . .
H8B C8 H8C 109.5 . .
C7 C8 H8D 109.5 . .
H8B C8 H8D 109.5 . .
H8C C8 H8D 109.5 . .
C10 C9 C11 112.3(19) . .
C10 C9 C4 112.5(16) . .
C11 C9 C4 108.5(18) . .
C10 C9 H9A 107.8 . .
C11 C9 H9A 107.8 . .
C4 C9 H9A 107.8 . .
C9 C10 H10A 109.5 . .
C9 C10 H10B 109.5 . .
H10A C10 H10B 109.5 . .
C9 C10 H10C 109.5 . .
H10A C10 H10C 109.5 . .
H10B C10 H10C 109.5 . .
C9 C11 H11A 109.5 . .
C9 C11 H11B 109.5 . .
H11A C11 H11B 109.5 . .
C9 C11 H11C 109.5 . .
H11A C11 H11C 109.5 . .
H11B C11 H11C 109.5 . .
O9 C12 O10 121.4(14) . .
O9 C12 C13 122.8(14) . .
O10 C12 C13 115.8(15) . .
C18 C13 C14 118.3(15) . .
C18 C13 C12 121.2(15) . .
C14 C13 C12 120.4(14) . .
O11 C14 C15 116.6(16) . .
O11 C14 C13 120.2(15) . .
C15 C14 C13 123.2(17) . .
C14 C15 C16 114.5(17) . .
C14 C15 C20 123.9(18) . .
C16 C15 C20 121.5(18) . .
C17 C16 C15 126.0(19) . .
C17 C16 H16B 117.0 . .
C15 C16 H16B 117.0 . .
C16 C17 C18 117.7(19) . .
C16 C17 H17A 121.1 . .
C18 C17 H17A 121.1 . .
C17 C18 C13 120.3(17) . .
C17 C18 C19 115.9(16) . .
C13 C18 C19 123.7(16) . .
C18 C19 H19A 109.5 . .
C18 C19 H19B 109.5 . .
H19A C19 H19B 109.5 . .
C18 C19 H19C 109.5 . .
H19A C19 H19C 109.5 . .
H19B C19 H19C 109.5 . .
C22 C20 C21 115(2) . .
C22 C20 C15 109.1(17) . .
C21 C20 C15 110.8(17) . .
C22 C20 H20A 107.4 . .
C21 C20 H20A 107.4 . .
C15 C20 H20A 107.4 . .
C20 C21 H21A 109.5 . .
C20 C21 H21B 109.5 . .
H21A C21 H21B 109.5 . .
C20 C21 H21C 109.5 . .
H21A C21 H21C 109.5 . .
H21B C21 H21C 109.5 . .
C20 C22 H22A 109.5 . .
C20 C22 H22B 109.5 . .
H22A C22 H22B 109.5 . .
C20 C22 H22C 109.5 . .
H22A C22 H22C 109.5 . .
H22B C22 H22C 109.5 . .
O16 C23 O3 123.8(12) 3_656 .
O16 C23 C24 116.7(13) 3_656 .
O3 C23 C24 119.5(13) . .
C25 C24 C29 120.5(14) . .
C25 C24 C23 120.9(15) . .
C29 C24 C23 118.6(14) . .
C26 C25 C24 119.7(16) . .
C26 C25 C30 118.7(17) . .
C24 C25 C30 121.4(15) . .
C27 C26 C25 119.0(18) . .
C27 C26 H26A 120.5 . .
C25 C26 H26A 120.5 . .
C26 C27 C28 124.4(16) . .
C26 C27 H27A 117.8 . .
C28 C27 H27A 117.8 . .
C27 C28 C29 117.4(16) . .
C27 C28 C31 123.8(15) . .
C29 C28 C31 118.7(17) . .
O4 C29 C28 119.5(15) . .
O4 C29 C24 121.6(14) . .
C28 C29 C24 118.9(17) . .
C25 C30 H30A 109.5 . .
C25 C30 H30B 109.5 . .
H30A C30 H30B 109.5 . .
C25 C30 H30C 109.5 . .
H30A C30 H30C 109.5 . .
H30B C30 H30C 109.5 . .
C54 C31 C28 113.7(16) . .
C54 C31 C32 111.3(14) . .
C28 C31 C32 109.7(13) . .
C54 C31 H31A 107.3 . .
C28 C31 H31A 107.3 . .
C32 C31 H31A 107.3 . .
C31 C32 H32A 109.5 . .
C31 C32 H32B 109.5 . .
H32A C32 H32B 109.5 . .
C31 C32 H32C 109.5 . .
H32A C32 H32C 109.5 . .
H32B C32 H32C 109.5 . .
O6 C33 O7 122.5(13) . .
O6 C33 C34 122.4(14) . .
O7 C33 C34 115.2(13) . .
C35 C34 C39 120.0 . .
C35 C34 C33 119.8(11) . .
C39 C34 C33 119.9(11) . .
C36 C35 C34 120.0 . .
C36 C35 C40 116.0(11) . .
C34 C35 C40 123.9(11) . .
C35 C36 C37 120.0 . .
C35 C36 H36A 120.0 . .
C37 C36 H36A 120.0 . .
C36 C37 C38 120.0 . .
C36 C37 H37A 120.0 . .
C38 C37 H37A 120.0 . .
C39 C38 C37 120.0 . .
C39 C38 C51 117.5(12) . .
C37 C38 C51 122.4(12) . .
O8 C39 C38 117.2(10) . .
O8 C39 C34 122.7(10) . .
C38 C39 C34 120.0 . .
C35 C40 H40A 109.5 . .
C35 C40 H40B 109.5 . .
H40A C40 H40B 109.5 . .
C35 C40 H40C 109.5 . .
H40A C40 H40C 109.5 . .
H40B C40 H40C 109.5 . .
O5 C41 C43 108.5(14) . .
O5 C41 C42 113.6(16) . .
C43 C41 C42 117.7(16) . .
O5 C41 H41A 105.3 . .
C43 C41 H41A 105.3 . .
C42 C41 H41A 105.3 . .
C41 C42 H42A 109.5 . .
C41 C42 H42B 109.5 . .
H42A C42 H42B 109.5 . .
C41 C42 H42C 109.5 . .
H42A C42 H42C 109.5 . .
H42B C42 H42C 109.5 . .
C41 C43 N1 115.6(15) . .
C41 C43 H43A 108.4 . .
N1 C43 H43A 108.4 . .
C41 C43 H43B 108.4 . .
N1 C43 H43B 108.4 . .
H43A C43 H43B 107.5 . .
N1 C44 H44A 109.5 . .
N1 C44 H44B 109.5 . .
H44A C44 H44B 109.5 . .
N1 C44 H44C 109.5 . .
H44A C44 H44C 109.5 . .
H44B C44 H44C 109.5 . .
N1 C45 H45A 109.5 . .
N1 C45 H45B 109.5 . .
H45A C45 H45B 109.5 . .
N1 C45 H45C 109.5 . .
H45A C45 H45C 109.5 . .
H45B C45 H45C 109.5 . .
N2 C46 C47 176.3(17) . .
C46 C47 H47A 109.5 . .
C46 C47 H47B 109.5 . .
H47A C47 H47B 109.5 . .
C46 C47 H47C 109.5 . .
H47A C47 H47C 109.5 . .
H47B C47 H47C 109.5 . .
N3 C48 C49 177.5(15) . .
C48 C49 H49A 109.5 . .
C48 C49 H49B 109.5 . .
H49A C49 H49B 109.5 . .
C48 C49 H49C 109.5 . .
H49A C49 H49C 109.5 . .
H49B C49 H49C 109.5 . .
C51 C52 H52A 109.5 . .
C51 C52 H52B 109.5 . .
H52A C52 H52B 109.5 . .
C51 C52 H52C 109.5 . .
H52A C52 H52C 109.5 . .
H52B C52 H52C 109.5 . .
C51 C53 H53A 109.5 . .
C51 C53 H53B 109.5 . .
H53A C53 H53B 109.5 . .
C51 C53 H53C 109.5 . .
H53A C53 H53C 109.5 . .
H53B C53 H53C 109.5 . .
C31 C54 H54A 109.5 . .
C31 C54 H54B 109.5 . .
H54A C54 H54B 109.5 . .
C31 C54 H54C 109.5 . .
H54A C54 H54C 109.5 . .
H54B C54 H54C 109.5 . .
C45 N1 C44 107.1(15) . .
C45 N1 C43 108.8(12) . .
C44 N1 C43 111.2(14) . .
C45 N1 Ni3 112.9(10) . .
C44 N1 Ni3 112.8(10) . .
C43 N1 Ni3 104.1(10) . .
C46 N2 Ni2 160.8(13) . .
C48 N3 Ni4 167.0(11) . .
N3S C4S C3S 179(3) . .
N10 O2N Ni3 117.5(8) . .
N10 O1N Ni4 115.0(8) . .
O1N N10 O2N 113.6(10) . .
O1N N10 Ni1 121.3(9) . .
O2N N10 Ni1 124.8(9) . .
C4S C3S H3S1 109.5 . .
C4S C3S H3S2 109.5 . .
H3S1 C3S H3S2 109.5 . .
C4S C3S H3S3 109.5 . .
H3S1 C3S H3S3 109.5 . .
H3S2 C3S H3S3 109.5 . .
C1S C2S H2S1 109.5 . .
C1S C2S H2S2 109.5 . .
H2S1 C2S H2S2 109.5 . .
C1S C2S H2S3 109.5 . .
H2S1 C2S H2S3 109.5 . .
H2S2 C2S H2S3 109.5 . .
N2S C1S C2S 176(2) . .
C52 C51 C53 108(2) . .
C52 C51 C38 111(3) . .
C53 C51 C38 115.5(18) . .
C52 C51 H51A 107.6 . .
C53 C51 H51A 107.6 . .
C38 C51 H51A 107.6 . .

loop_
_geom_bond_atom_site_label_1
_geom_bond_atom_site_label_2
_geom_bond_distance
_geom_bond_site_symmetry_2
Ni1 O1 1.987(8) .
Ni1 O13 2.017(9) .
Ni1 O2 2.035(8) .
Ni1 O10 2.055(10) .
Ni1 O3 2.093(9) .
Ni1 N10 2.133(12) .
Ni2 O4 2.010(9) .
Ni2 O7 2.034(9) .
Ni2 O3 2.043(9) .
Ni2 O14 2.048(9) .
Ni2 N2 2.053(14) .
Ni2 O2 2.057(8) .
Ni2 Ni3 2.954(3) .
Ni3 O2 2.017(8) .
Ni3 O6 2.051(10) .
Ni3 O4 2.057(10) .
Ni3 O5 2.086(9) .
Ni3 O2N 2.117(9) .
Ni3 N1 2.121(13) .
Ni4 O1 2.029(8) .
Ni4 O1 2.034(9) 3_656
Ni4 O16 2.047(9) .
Ni4 O9 2.051(10) .
Ni4 N3 2.056(12) .
Ni4 O1N 2.117(9) .
O1 Ni4 2.034(9) 3_656
O3 C23 1.275(15) .
O4 C29 1.335(17) .
O5 C41 1.419(19) .
O6 C33 1.238(16) .
O7 C33 1.309(16) .
O8 C39 1.336(14) .
O8 H8A 0.8200 .
O9 C12 1.233(17) .
O10 C12 1.292(16) .
O11 C14 1.337(18) .
O12 C3 1.374(18) .
O12 H12A 0.8200 .
O13 C1 1.255(16) .
O14 C1 1.283(17) .
O16 C23 1.247(15) 3_656
C1 C2 1.48(2) .
C2 C7 1.39(2) .
C2 C3 1.44(2) .
C3 C4 1.40(2) .
C4 C5 1.39(2) .
C4 C9 1.53(2) .
C5 C6 1.37(2) .
C5 H5A 0.9300 .
C6 C7 1.36(2) .
C6 H6A 0.9300 .
C7 C8 1.50(2) .
C8 H8B 0.9600 .
C8 H8C 0.9600 .
C8 H8D 0.9600 .
C9 C10 1.45(2) .
C9 C11 1.49(3) .
C9 H9A 0.9800 .
C10 H10A 0.9600 .
C10 H10B 0.9600 .
C10 H10C 0.9600 .
C11 H11A 0.9600 .
C11 H11B 0.9600 .
C11 H11C 0.9600 .
C12 C13 1.45(2) .
C13 C18 1.42(2) .
C13 C14 1.42(2) .
C14 C15 1.39(2) .
C15 C16 1.42(2) .
C15 C20 1.56(2) .
C16 C17 1.36(2) .
C16 H16B 0.9300 .
C17 C18 1.40(2) .
C17 H17A 0.9300 .
C18 C19 1.50(2) .
C19 H19A 0.9600 .
C19 H19B 0.9600 .
C19 H19C 0.9600 .
C20 C22 1.51(3) .
C20 C21 1.51(3) .
C20 H20A 0.9800 .
C21 H21A 0.9600 .
C21 H21B 0.9600 .
C21 H21C 0.9600 .
C22 H22A 0.9600 .
C22 H22B 0.9600 .
C22 H22C 0.9600 .
C23 O16 1.247(15) 3_656
C23 C24 1.514(19) .
C24 C25 1.40(2) .
C24 C29 1.43(2) .
C25 C26 1.38(2) .
C25 C30 1.52(2) .
C26 C27 1.38(2) .
C26 H26A 0.9300 .
C27 C28 1.38(2) .
C27 H27A 0.9300 .
C28 C29 1.41(2) .
C28 C31 1.53(2) .
C30 H30A 0.9600 .
C30 H30B 0.9600 .
C30 H30C 0.9600 .
C31 C54 1.51(2) .
C31 C32 1.54(2) .
C31 H31A 0.9800 .
C32 H32A 0.9600 .
C32 H32B 0.9600 .
C32 H32C 0.9600 .
C33 C34 1.508(16) .
C34 C35 1.3900 .
C34 C39 1.3900 .
C35 C36 1.3900 .
C35 C40 1.532(19) .
C36 C37 1.3900 .
C36 H36A 0.9300 .
C37 C38 1.3900 .
C37 H37A 0.9300 .
C38 C39 1.3900 .
C38 C51 1.58(2) .
C40 H40A 0.9600 .
C40 H40B 0.9600 .
C40 H40C 0.9600 .
C41 C43 1.48(2) .
C41 C42 1.50(2) .
C41 H41A 0.9800 .
C42 H42A 0.9600 .
C42 H42B 0.9600 .
C42 H42C 0.9600 .
C43 N1 1.486(19) .
C43 H43A 0.9700 .
C43 H43B 0.9700 .
C44 N1 1.457(19) .
C44 H44A 0.9600 .
C44 H44B 0.9600 .
C44 H44C 0.9600 .
C45 N1 1.451(19) .
C45 H45A 0.9600 .
C45 H45B 0.9600 .
C45 H45C 0.9600 .
C46 N2 1.133(17) .
C46 C47 1.46(2) .
C47 H47A 0.9600 .
C47 H47B 0.9600 .
C47 H47C 0.9600 .
C48 N3 1.138(16) .
C48 C49 1.47(2) .
C49 H49A 0.9600 .
C49 H49B 0.9600 .
C49 H49C 0.9600 .
C52 C51 1.49(3) .
C52 H52A 0.9600 .
C52 H52B 0.9600 .
C52 H52C 0.9600 .
C53 C51 1.527(5) .
C53 H53A 0.9600 .
C53 H53B 0.9600 .
C53 H53C 0.9600 .
C54 H54A 0.9600 .
C54 H54B 0.9600 .
C54 H54C 0.9600 .
C4S N3S 1.12(2) .
C4S C3S 1.43(3) .
O2N N10 1.266(13) .
O1N N10 1.252(12) .
N2S C1S 1.15(2) .
C3S H3S1 0.9600 .
C3S H3S2 0.9600 .
C3S H3S3 0.9600 .
C2S C1S 1.42(3) .
C2S H2S1 0.9600 .
C2S H2S2 0.9600 .
C2S H2S3 0.9600 .
C51 H51A 0.9800 .

loop_
_geom_torsion_atom_site_label_1
_geom_torsion_atom_site_label_2
_geom_torsion_atom_site_label_3
_geom_torsion_atom_site_label_4
_geom_torsion
_geom_torsion_site_symmetry_1
_geom_torsion_site_symmetry_4
O4 Ni2 Ni3 O2 157.4(5) . .
O7 Ni2 Ni3 O2 -101.4(4) . .
O3 Ni2 Ni3 O2 77.6(4) . .
O14 Ni2 Ni3 O2 -15.0(5) . .
N2 Ni2 Ni3 O2 177.6(6) . .
O4 Ni2 Ni3 O6 -97.7(5) . .
O7 Ni2 Ni3 O6 3.6(4) . .
O3 Ni2 Ni3 O6 -177.5(4) . .
O14 Ni2 Ni3 O6 90.0(5) . .
N2 Ni2 Ni3 O6 -77.4(6) . .
O2 Ni2 Ni3 O6 104.9(4) . .
O7 Ni2 Ni3 O4 101.2(5) . .
O3 Ni2 Ni3 O4 -79.8(4) . .
O14 Ni2 Ni3 O4 -172.4(5) . .
N2 Ni2 Ni3 O4 20.2(6) . .
O2 Ni2 Ni3 O4 -157.4(5) . .
O4 Ni2 Ni3 O5 -17.9(5) . .
O7 Ni2 Ni3 O5 83.3(5) . .
O3 Ni2 Ni3 O5 -97.7(5) . .
O14 Ni2 Ni3 O5 169.8(6) . .
N2 Ni2 Ni3 O5 2.3(6) . .
O2 Ni2 Ni3 O5 -175.3(5) . .
O4 Ni2 Ni3 O2N 78.5(5) . .
O7 Ni2 Ni3 O2N 179.7(4) . .
O3 Ni2 Ni3 O2N -1.4(4) . .
O14 Ni2 Ni3 O2N -93.9(5) . .
N2 Ni2 Ni3 O2N 98.7(6) . .
O2 Ni2 Ni3 O2N -78.9(4) . .
O4 Ni2 Ni3 N1 -175.0(6) . .
O7 Ni2 Ni3 N1 -73.8(6) . .
O3 Ni2 Ni3 N1 105.2(6) . .
O14 Ni2 Ni3 N1 12.7(6) . .
N2 Ni2 Ni3 N1 -154.8(7) . .
O2 Ni2 Ni3 N1 27.6(6) . .
O13 Ni1 O1 Ni4 150.3(4) . .
O2 Ni1 O1 Ni4 -70(4) . .
O10 Ni1 O1 Ni4 61.1(4) . .
O3 Ni1 O1 Ni4 -120.0(4) . .
N10 Ni1 O1 Ni4 -31.9(5) . .
O13 Ni1 O1 Ni4 -97.3(5) . 3_656
O2 Ni1 O1 Ni4 42(4) . 3_656
O10 Ni1 O1 Ni4 173.5(5) . 3_656
O3 Ni1 O1 Ni4 -7.6(5) . 3_656
N10 Ni1 O1 Ni4 80.5(5) . 3_656
O1 Ni4 O1 Ni1 126.3(5) 3_656 .
O16 Ni4 O1 Ni1 -140.3(4) . .
O9 Ni4 O1 Ni1 -51.8(4) . .
N3 Ni4 O1 Ni1 101(6) . .
O1N Ni4 O1 Ni1 36.2(4) . .
O1 Ni4 O1 Ni4 0.0 3_656 3_656
O16 Ni4 O1 Ni4 93.4(4) . 3_656
O9 Ni4 O1 Ni4 -178.1(4) . 3_656
N3 Ni4 O1 Ni4 -25(6) . 3_656
O1N Ni4 O1 Ni4 -90.1(4) . 3_656
O6 Ni3 O2 Ni1 -169.5(5) . .
O4 Ni3 O2 Ni1 -82.7(5) . .
O5 Ni3 O2 Ni1 23(6) . .
O2N Ni3 O2 Ni1 7.4(5) . .
N1 Ni3 O2 Ni1 100.6(5) . .
Ni2 Ni3 O2 Ni1 -97.8(5) . .
O6 Ni3 O2 Ni2 -71.6(4) . .
O4 Ni3 O2 Ni2 15.2(3) . .
O5 Ni3 O2 Ni2 121(6) . .
O2N Ni3 O2 Ni2 105.3(4) . .
N1 Ni3 O2 Ni2 -161.5(4) . .
O1 Ni1 O2 Ni3 27(4) . .
O13 Ni1 O2 Ni3 166.3(5) . .
O10 Ni1 O2 Ni3 -104.4(5) . .
O3 Ni1 O2 Ni3 77.1(5) . .
N10 Ni1 O2 Ni3 -11.6(5) . .
O1 Ni1 O2 Ni2 -70(4) . .
O13 Ni1 O2 Ni2 69.9(4) . .
O10 Ni1 O2 Ni2 159.2(4) . .
O3 Ni1 O2 Ni2 -19.3(3) . .
N10 Ni1 O2 Ni2 -108.0(4) . .
O4 Ni2 O2 Ni3 -15.6(4) . .
O7 Ni2 O2 Ni3 75.3(4) . .
O3 Ni2 O2 Ni3 -99.8(4) . .
O14 Ni2 O2 Ni3 169.4(4) . .
N2 Ni2 O2 Ni3 -38(9) . .
O4 Ni2 O2 Ni1 104.1(4) . .
O7 Ni2 O2 Ni1 -165.0(4) . .
O3 Ni2 O2 Ni1 19.8(3) . .
O14 Ni2 O2 Ni1 -70.9(4) . .
N2 Ni2 O2 Ni1 81(9) . .
Ni3 Ni2 O2 Ni1 119.6(4) . .
O4 Ni2 O3 C23 28.7(10) . .
O7 Ni2 O3 C23 79(3) . .
O14 Ni2 O3 C23 -153.0(10) . .
N2 Ni2 O3 C23 -63.2(10) . .
O2 Ni2 O3 C23 114.4(10) . .
Ni3 Ni2 O3 C23 72.2(10) . .
O4 Ni2 O3 Ni1 -104.9(4) . .
O7 Ni2 O3 Ni1 -54(3) . .
O14 Ni2 O3 Ni1 73.4(4) . .
N2 Ni2 O3 Ni1 163.2(4) . .
O2 Ni2 O3 Ni1 -19.2(3) . .
Ni3 Ni2 O3 Ni1 -61.4(3) . .
O1 Ni1 O3 C23 57.2(9) . .
O13 Ni1 O3 C23 149.4(9) . .
O2 Ni1 O3 C23 -118.9(9) . .
O10 Ni1 O3 C23 -134(3) . .
N10 Ni1 O3 C23 -32.4(10) . .
O1 Ni1 O3 Ni2 -164.5(3) . .
O13 Ni1 O3 Ni2 -72.3(4) . .
O2 Ni1 O3 Ni2 19.4(3) . .
O10 Ni1 O3 Ni2 4(4) . .
N10 Ni1 O3 Ni2 105.9(4) . .
O7 Ni2 O4 C29 131.6(9) . .
O3 Ni2 O4 C29 -54.9(9) . .
O14 Ni2 O4 C29 -73(5) . .
N2 Ni2 O4 C29 41.2(10) . .
O2 Ni2 O4 C29 -137.7(9) . .
Ni3 Ni2 O4 C29 -152.9(11) . .
O7 Ni2 O4 Ni3 -75.5(4) . .
O3 Ni2 O4 Ni3 98.0(4) . .
O14 Ni2 O4 Ni3 80(5) . .
N2 Ni2 O4 Ni3 -165.8(4) . .
O2 Ni2 O4 Ni3 15.2(3) . .
O2 Ni3 O4 C29 126.3(14) . .
O6 Ni3 O4 C29 -141.3(14) . .
O5 Ni3 O4 C29 -50.2(14) . .
O2N Ni3 O4 C29 36.2(14) . .
N1 Ni3 O4 C29 -126(7) . .
Ni2 Ni3 O4 C29 141.8(15) . .
O2 Ni3 O4 Ni2 -15.6(3) . .
O6 Ni3 O4 Ni2 76.9(4) . .
O5 Ni3 O4 Ni2 168.0(4) . .
O2N Ni3 O4 Ni2 -105.6(4) . .
N1 Ni3 O4 Ni2 92(8) . .
O2 Ni3 O5 C41 68(6) . .
O6 Ni3 O5 C41 -99.0(10) . .
O4 Ni3 O5 C41 173.9(10) . .
O2N Ni3 O5 C41 84.2(10) . .
N1 Ni3 O5 C41 -9.5(10) . .
Ni2 Ni3 O5 C41 -174.0(9) . .
O2 Ni3 O6 C33 38.0(13) . .
O4 Ni3 O6 C33 -46.6(13) . .
O5 Ni3 O6 C33 -142.8(13) . .
O2N Ni3 O6 C33 -88(6) . .
N1 Ni3 O6 C33 134.3(13) . .
Ni2 Ni3 O6 C33 -4.2(12) . .
O4 Ni2 O7 C33 37.9(11) . .
O3 Ni2 O7 C33 -12(3) . .
O14 Ni2 O7 C33 -139.8(11) . .
N2 Ni2 O7 C33 130.5(11) . .
O2 Ni2 O7 C33 -47.1(11) . .
Ni3 Ni2 O7 C33 -5.1(10) . .
O1 Ni4 O9 C12 15.5(13) . .
O1 Ni4 O9 C12 -27(8) 3_656 .
O16 Ni4 O9 C12 105.9(13) . .
N3 Ni4 O9 C12 -162.7(13) . .
O1N Ni4 O9 C12 -74.7(13) . .
O1 Ni1 O10 C12 -52.2(11) . .
O13 Ni1 O10 C12 -144.5(12) . .
O2 Ni1 O10 C12 123.9(11) . .
O3 Ni1 O10 C12 139(3) . .
N10 Ni1 O10 C12 37.6(12) . .
O1 Ni1 O13 C1 131.7(12) . .
O2 Ni1 O13 C1 -45.0(13) . .
O10 Ni1 O13 C1 -137.8(12) . .
O3 Ni1 O13 C1 36.6(12) . .
N10 Ni1 O13 C1 -1(9) . .
O4 Ni2 O14 C1 -20(5) . .
O7 Ni2 O14 C1 135.1(12) . .
O3 Ni2 O14 C1 -38.2(12) . .
N2 Ni2 O14 C1 -134.6(12) . .
O2 Ni2 O14 C1 44.1(12) . .
Ni3 Ni2 O14 C1 54.3(13) . .
O1 Ni4 O16 C23 -139.3(10) . 3_656
O1 Ni4 O16 C23 -57.6(10) 3_656 3_656
O9 Ni4 O16 C23 124.5(10) . 3_656
N3 Ni4 O16 C23 37.4(11) . 3_656
O1N Ni4 O16 C23 114(6) . 3_656
Ni1 O13 C1 O14 9(2) . .
Ni1 O13 C1 C2 -173.0(9) . .
Ni2 O14 C1 O13 -8(2) . .
Ni2 O14 C1 C2 173.4(9) . .
O13 C1 C2 C7 4(2) . .
O14 C1 C2 C7 -177.9(14) . .
O13 C1 C2 C3 -176.4(14) . .
O14 C1 C2 C3 2(2) . .
C7 C2 C3 O12 -179.9(15) . .
C1 C2 C3 O12 0(2) . .
C7 C2 C3 C4 -3(2) . .
C1 C2 C3 C4 177.5(15) . .
O12 C3 C4 C5 179.7(17) . .
C2 C3 C4 C5 3(3) . .
O12 C3 C4 C9 -1(2) . .
C2 C3 C4 C9 -177.8(16) . .
C3 C4 C5 C6 -2(3) . .
C9 C4 C5 C6 178(2) . .
C4 C5 C6 C7 2(4) . .
C5 C6 C7 C2 -3(3) . .
C5 C6 C7 C8 178(2) . .
C3 C2 C7 C6 3(2) . .
C1 C2 C7 C6 -177.6(16) . .
C3 C2 C7 C8 -177.8(16) . .
C1 C2 C7 C8 2(3) . .
C5 C4 C9 C10 -20(3) . .
C3 C4 C9 C10 161(2) . .
C5 C4 C9 C11 105(2) . .
C3 C4 C9 C11 -74(2) . .
Ni4 O9 C12 O10 3(2) . .
Ni4 O9 C12 C13 179.8(9) . .
Ni1 O10 C12 O9 19(2) . .
Ni1 O10 C12 C13 -157.5(9) . .
O9 C12 C13 C18 -14(2) . .
O10 C12 C13 C18 162.6(13) . .
O9 C12 C13 C14 170.5(14) . .
O10 C12 C13 C14 -13(2) . .
C18 C13 C14 O11 -178.6(14) . .
C12 C13 C14 O11 -3(2) . .
C18 C13 C14 C15 0(2) . .
C12 C13 C14 C15 175.4(15) . .
O11 C14 C15 C16 179.9(15) . .
C13 C14 C15 C16 1(2) . .
O11 C14 C15 C20 3(3) . .
C13 C14 C15 C20 -175.1(17) . .
C14 C15 C16 C17 -1(3) . .
C20 C15 C16 C17 175.7(19) . .
C15 C16 C17 C18 -1(3) . .
C16 C17 C18 C13 2(3) . .
C16 C17 C18 C19 -174.2(16) . .
C14 C13 C18 C17 -2(2) . .
C12 C13 C18 C17 -177.3(15) . .
C14 C13 C18 C19 174.3(14) . .
C12 C13 C18 C19 -1(2) . .
C14 C15 C20 C22 65(3) . .
C16 C15 C20 C22 -111(2) . .
C14 C15 C20 C21 -62(2) . .
C16 C15 C20 C21 122(2) . .
Ni2 O3 C23 O16 -170.3(9) . 3_656
Ni1 O3 C23 O16 -46.9(16) . 3_656
Ni2 O3 C23 C24 9.0(16) . .
Ni1 O3 C23 C24 132.3(10) . .
O16 C23 C24 C25 -36.8(18) 3_656 .
O3 C23 C24 C25 144.0(14) . .
O16 C23 C24 C29 142.1(13) 3_656 .
O3 C23 C24 C29 -37.2(17) . .
C29 C24 C25 C26 -3(2) . .
C23 C24 C25 C26 175.8(14) . .
C29 C24 C25 C30 171.9(15) . .
C23 C24 C25 C30 -9(2) . .
C24 C25 C26 C27 -1(3) . .
C30 C25 C26 C27 -176.2(17) . .
C25 C26 C27 C28 3(3) . .
C26 C27 C28 C29 -1(3) . .
C26 C27 C28 C31 175.7(16) . .
Ni2 O4 C29 C28 -133.2(10) . .
Ni3 O4 C29 C28 91.1(16) . .
Ni2 O4 C29 C24 45.8(15) . .
Ni3 O4 C29 C24 -89.9(16) . .
C27 C28 C29 O4 175.6(13) . .
C31 C28 C29 O4 -1.1(19) . .
C27 C28 C29 C24 -3(2) . .
C31 C28 C29 C24 179.9(12) . .
C25 C24 C29 O4 -173.7(13) . .
C23 C24 C29 O4 7.5(19) . .
C25 C24 C29 C28 5(2) . .
C23 C24 C29 C28 -173.5(12) . .
C27 C28 C31 C54 26(2) . .
C29 C28 C31 C54 -157.6(15) . .
C27 C28 C31 C32 -99.4(18) . .
C29 C28 C31 C32 77.0(17) . .
Ni3 O6 C33 O7 2(2) . .
Ni3 O6 C33 C34 -176.4(8) . .
Ni2 O7 C33 O6 4(2) . .
Ni2 O7 C33 C34 -177.6(8) . .
O6 C33 C34 C35 -10.0(17) . .
O7 C33 C34 C35 171.6(9) . .
O6 C33 C34 C39 164.1(11) . .
O7 C33 C34 C39 -14.4(15) . .
C39 C34 C35 C36 0.0 . .
C33 C34 C35 C36 174.1(11) . .
C39 C34 C35 C40 176.1(13) . .
C33 C34 C35 C40 -9.9(14) . .
C34 C35 C36 C37 0.0 . .
C40 C35 C36 C37 -176.4(12) . .
C35 C36 C37 C38 0.0 . .
C36 C37 C38 C39 0.0 . .
C36 C37 C38 C51 176.7(16) . .
C37 C38 C39 O8 176.9(11) . .
C51 C38 C39 O8 -0.1(16) . .
C37 C38 C39 C34 0.0 . .
C51 C38 C39 C34 -176.9(15) . .
C35 C34 C39 O8 -176.7(12) . .
C33 C34 C39 O8 9.3(13) . .
C35 C34 C39 C38 0.0 . .
C33 C34 C39 C38 -174.1(11) . .
Ni3 O5 C41 C43 31.1(16) . .
Ni3 O5 C41 C42 164.0(12) . .
O5 C41 C43 N1 -47(2) . .
C42 C41 C43 N1 -177.9(15) . .
C41 C43 N1 C45 -83.5(19) . .
C41 C43 N1 C44 158.9(16) . .
C41 C43 N1 Ni3 37.2(17) . .
O2 Ni3 N1 C45 -72.7(11) . .
O6 Ni3 N1 C45 -164.8(11) . .
O4 Ni3 N1 C45 -180(100) . .
O5 Ni3 N1 C45 103.7(11) . .
O2N Ni3 N1 C45 17.7(11) . .
Ni2 Ni3 N1 C45 -91.6(11) . .
O2 Ni3 N1 C44 48.9(12) . .
O6 Ni3 N1 C44 -43.3(12) . .
O4 Ni3 N1 C44 -58(8) . .
O5 Ni3 N1 C44 -134.8(12) . .
O2N Ni3 N1 C44 139.3(12) . .
Ni2 Ni3 N1 C44 29.9(14) . .
O2 Ni3 N1 C43 169.5(10) . .
O6 Ni3 N1 C43 77.3(10) . .
O4 Ni3 N1 C43 62(8) . .
O5 Ni3 N1 C43 -14.1(10) . .
O2N Ni3 N1 C43 -100.1(10) . .
Ni2 Ni3 N1 C43 150.6(8) . .
C47 C46 N2 Ni2 -27(30) . .
O4 Ni2 N2 C46 -6(4) . .
O7 Ni2 N2 C46 -97(4) . .
O3 Ni2 N2 C46 78(4) . .
O14 Ni2 N2 C46 169(4) . .
O2 Ni2 N2 C46 17(11) . .
Ni3 Ni2 N2 C46 -20(4) . .
C49 C48 N3 Ni4 -8(45) . .
O1 Ni4 N3 C48 110(7) . .
O1 Ni4 N3 C48 85(6) 3_656 .
O16 Ni4 N3 C48 -9(6) . .
O9 Ni4 N3 C48 -97(6) . .
O1N Ni4 N3 C48 174(6) . .
O2 Ni3 O2N N10 4.1(9) . .
O6 Ni3 O2N N10 130(6) . .
O4 Ni3 O2N N10 88.8(9) . .
O5 Ni3 O2N N10 -174.9(9) . .
N1 Ni3 O2N N10 -92.2(9) . .
Ni2 Ni3 O2N N10 47.1(8) . .
O1 Ni4 O1N N10 -28.9(8) . .
O1 Ni4 O1N N10 -110.6(8) 3_656 .
O16 Ni4 O1N N10 78(6) . .
O9 Ni4 O1N N10 67.3(8) . .
N3 Ni4 O1N N10 154.5(9) . .
Ni4 O1N N10 O2N -174.6(7) . .
Ni4 O1N N10 Ni1 10.5(11) . .
Ni3 O2N N10 O1N 170.7(8) . .
Ni3 O2N N10 Ni1 -14.6(12) . .
O1 Ni1 N10 O1N 13.8(9) . .
O13 Ni1 N10 O1N 147(8) . .
O2 Ni1 N10 O1N -169.3(10) . .
O10 Ni1 N10 O1N -76.7(9) . .
O3 Ni1 N10 O1N 109.0(9) . .
O1 Ni1 N10 O2N -160.5(10) . .
O13 Ni1 N10 O2N -27(9) . .
O2 Ni1 N10 O2N 16.3(10) . .
O10 Ni1 N10 O2N 109.0(10) . .
O3 Ni1 N10 O2N -65.3(10) . .
C39 C38 C51 C52 -89(3) . .
C37 C38 C51 C52 94(3) . .
C39 C38 C51 C53 149(2) . .
C37 C38 C51 C53 -28(3) . .
